data_2225879
loop_
_publ_author_name
'Lamb, Claude N.'
'Assefa, Zerihun'
'Sykora, Richard E.'

_publ_section_title
;
 Ethyl 5-oxo-2,3-diphenylcyclopentane-1-carboxylate
;
_journal_coeditor_code HG2655
_journal_issue 5
_journal_name_full 'Acta Crystallographica Section E'
_journal_page_first o1183
_journal_paper_doi 10.1107/S1600536810014728
_journal_volume 66
_journal_year 2010
_chemical_formula_iupac 'C20 H20 O3'
_chemical_formula_moiety 'C20 H20 O3'
_chemical_formula_sum 'C20 H20 O3'
_chemical_formula_weight 308.36
_chemical_name_systematic
;
Ethyl 5-oxo-2,3-diphenylcyclopentane-1-carboxylate
;
_space_group_IT_number 15
_symmetry_cell_setting monoclinic
_symmetry_space_group_name_Hall '-C 2yc'
_symmetry_space_group_name_H-M 'C 1 2/c 1'
_atom_sites_solution_hydrogens geom
_atom_sites_solution_primary direct
_atom_sites_solution_secondary difmap
_audit_creation_method SHELXL-97
_cell_angle_alpha 90.00
_cell_angle_beta 115.389(6)
_cell_angle_gamma 90.00
_cell_formula_units_Z 8
_cell_length_a 27.4961(13)
_cell_length_b 7.4008(2)
_cell_length_c 18.7063(10)
_cell_measurement_pressure 101.3
_cell_measurement_reflns_used 2093
_cell_measurement_temperature 295(2)
_cell_measurement_theta_max 25.2865
_cell_measurement_theta_min 2.9703
_cell_volume 3439.0(3)
_computing_cell_refinement
;
<i>CrysAlis Pro</i> (Oxford Diffraction, 2009)
;
_computing_data_collection
;
<i>CrysAlis Pro</i> (Oxford Diffraction, 2009)
;
_computing_data_reduction
;
<i>CrysAlis Pro</i> (Oxford Diffraction, 2009)
;
_computing_molecular_graphics 'SHELXTL (Sheldrick, 2008)'
_computing_publication_material '<i>publCIF</i> (Westrip, 2010)'
_computing_structure_refinement 'SHELXL97 (Sheldrick, 2008)'
_computing_structure_solution 'SHELXS97 (Sheldrick, 2008)'
_diffrn_ambient_temperature 295(2)
_diffrn_detector_area_resol_mean 16.0514
_diffrn_measured_fraction_theta_full 0.999
_diffrn_measured_fraction_theta_max 0.999
_diffrn_measurement_device_type 'Oxford Diffraction Xcalibur Eos'
_diffrn_measurement_method '\w scans'
_diffrn_radiation_monochromator graphite
_diffrn_radiation_source 'fine-focus sealed tube'
_diffrn_radiation_type MoK\a
_diffrn_radiation_wavelength 0.71073
_diffrn_reflns_av_R_equivalents 0.0183
_diffrn_reflns_av_sigmaI/netI 0.0497
_diffrn_reflns_limit_h_max 31
_diffrn_reflns_limit_h_min -32
_diffrn_reflns_limit_k_max 8
_diffrn_reflns_limit_k_min -8
_diffrn_reflns_limit_l_max 22
_diffrn_reflns_limit_l_min -22
_diffrn_reflns_number 6900
_diffrn_reflns_theta_full 25.03
_diffrn_reflns_theta_max 25.03
_diffrn_reflns_theta_min 2.98
_exptl_absorpt_coefficient_mu 0.079
_exptl_absorpt_correction_T_max 0.994
_exptl_absorpt_correction_T_min 0.990
_exptl_absorpt_correction_type analytical
_exptl_absorpt_process_details
;
[<i>CrysAlis Pro</i> (Oxford Diffraction, 2009) and
Clark & Reid (1995)]
;
_exptl_crystal_colour colorless
_exptl_crystal_density_diffrn 1.191
_exptl_crystal_density_method 'not measured'
_exptl_crystal_description plate
_exptl_crystal_F_000 1312
_exptl_crystal_size_max 0.14
_exptl_crystal_size_mid 0.14
_exptl_crystal_size_min 0.08
_refine_diff_density_max 0.248
_refine_diff_density_min -0.132
_refine_ls_extinction_coef 0.0016(4)
_refine_ls_extinction_expression Fc^*^=kFc[1+0.001xFc^2^\l^3^/sin(2\q)]^-1/4^
_refine_ls_extinction_method 'SHELXL97 (Sheldrick, 2008)'
_refine_ls_goodness_of_fit_ref 0.830
_refine_ls_hydrogen_treatment constr
_refine_ls_matrix_type full
_refine_ls_number_parameters 210
_refine_ls_number_reflns 3025
_refine_ls_number_restraints 0
_refine_ls_restrained_S_all 0.830
_refine_ls_R_factor_all 0.0937
_refine_ls_R_factor_gt 0.0404
_refine_ls_shift/su_max 0.000
_refine_ls_shift/su_mean 0.000
_refine_ls_structure_factor_coef Fsqd
_refine_ls_weighting_details 'calc w=1/[\s^2^(Fo^2^)+(0.0618P)^2^] where P=(Fo^2^+2Fc^2^)/3'
_refine_ls_weighting_scheme calc
_refine_ls_wR_factor_gt 0.0966
_refine_ls_wR_factor_ref 0.1077
_reflns_number_gt 1509
_reflns_number_total 3025
_reflns_threshold_expression I>2\s(I)
_cod_data_source_file hg2655.cif
_cod_data_source_block I
_cod_original_sg_symbol_H-M 'C 2/c'
_cod_database_code 2225879
_cod_database_fobs_code 2225879

loop_
_symmetry_equiv_pos_as_xyz
'x, y, z'
'-x, y, -z+1/2'
'x+1/2, y+1/2, z'
'-x+1/2, y+1/2, -z+1/2'
'-x, -y, -z'
'x, -y, z-1/2'
'-x+1/2, -y+1/2, -z'
'x+1/2, -y+1/2, z-1/2'

loop_
_atom_site_type_symbol
_atom_site_label
_atom_site_fract_x
_atom_site_fract_y
_atom_site_fract_z
_atom_site_U_iso_or_equiv
_atom_site_adp_type
_atom_site_calc_flag
_atom_site_refinement_flags
_atom_site_occupancy
_atom_site_disorder_assembly
_atom_site_disorder_group
C C1 0.07043(8) 0.5517(3) 0.12865(12) 0.0674(6) Uani d . 1 . .
C C2 0.07109(7) 0.4093(2) 0.07003(11) 0.0555(5) Uani d . 1 . .
H H2 0.0459 0.4470 0.0167 0.067 Uiso calc R 1 . .
C C3 0.12801(6) 0.4166(2) 0.07539(10) 0.0512(5) Uani d . 1 . .
H H3 0.1511 0.3419 0.1205 0.061 Uiso calc R 1 . .
C C4 0.14455(7) 0.6168(2) 0.09701(11) 0.0556(5) Uani d . 1 . .
H H4 0.1260 0.6894 0.0491 0.067 Uiso calc R 1 . .
C C5 0.12035(7) 0.6635(2) 0.15433(12) 0.0679(6) Uani d . 1 . .
H H5A 0.1453 0.6342 0.2082 0.082 Uiso calc R 1 . .
H H5B 0.1117 0.7912 0.1515 0.082 Uiso calc R 1 . .
C C6 0.05346(8) 0.2295(3) 0.08650(12) 0.0648(6) Uani d . 1 . .
C C7 -0.02207(10) 0.0601(3) 0.0812(2) 0.1136(10) Uani d . 1 . .
H H7A -0.0551 0.0236 0.0369 0.136 Uiso calc R 1 . .
H H7B 0.0034 -0.0389 0.0935 0.136 Uiso calc R 1 . .
C C8 -0.0323(2) 0.0926(5) 0.1442(3) 0.248(3) Uani d . 1 . .
H H8A 0.0011 0.1017 0.1909 0.371 Uiso calc R 1 . .
H H8B -0.0533 -0.0047 0.1503 0.371 Uiso calc R 1 . .
H H8C -0.0519 0.2038 0.1364 0.371 Uiso calc R 1 . .
C C9 0.13429(7) 0.3507(2) 0.00345(11) 0.0555(5) Uani d . 1 . .
C C10 0.10049(8) 0.4082(3) -0.07179(12) 0.0702(6) Uani d . 1 . .
H H10 0.0728 0.4883 -0.0787 0.084 Uiso calc R 1 . .
C C11 0.10716(10) 0.3488(3) -0.13712(14) 0.0880(7) Uani d . 1 . .
H H11 0.0839 0.3884 -0.1874 0.106 Uiso calc R 1 . .
C C12 0.14780(12) 0.2323(3) -0.12798(17) 0.0965(8) Uani d . 1 . .
H H12 0.1523 0.1922 -0.1719 0.116 Uiso calc R 1 . .
C C13 0.18164(11) 0.1751(3) -0.05443(18) 0.0934(7) Uani d . 1 . .
H H13 0.2095 0.0963 -0.0481 0.112 Uiso calc R 1 . .
C C14 0.17513(8) 0.2328(3) 0.01133(14) 0.0759(6) Uani d . 1 . .
H H14 0.1985 0.1916 0.0613 0.091 Uiso calc R 1 . .
C C15 0.20420(7) 0.6534(2) 0.12792(11) 0.0533(5) Uani d . 1 . .
C C16 0.22364(8) 0.7672(3) 0.08826(13) 0.0715(6) Uani d . 1 . .
H H16 0.1998 0.8202 0.0412 0.086 Uiso calc R 1 . .
C C17 0.27797(10) 0.8043(3) 0.11702(16) 0.0886(7) Uani d . 1 . .
H H17 0.2904 0.8824 0.0895 0.106 Uiso calc R 1 . .
C C18 0.31355(9) 0.7261(3) 0.18599(16) 0.0832(7) Uani d . 1 . .
H H18 0.3502 0.7507 0.2055 0.100 Uiso calc R 1 . .
C C19 0.29501(8) 0.6119(3) 0.22596(13) 0.0757(6) Uani d . 1 . .
H H19 0.3191 0.5579 0.2726 0.091 Uiso calc R 1 . .
C C20 0.24114(8) 0.5764(2) 0.19776(12) 0.0655(6) Uani d . 1 . .
H H20 0.2290 0.4993 0.2259 0.079 Uiso calc R 1 . .
O O1 0.03553(6) 0.5692(2) 0.15029(11) 0.1100(6) Uani d . 1 . .
O O2 0.08328(6) 0.10985(18) 0.12097(10) 0.1022(6) Uani d . 1 . .
O O3 -0.00002(5) 0.21897(16) 0.05868(9) 0.0815(5) Uani d . 1 . .

loop_
_atom_site_aniso_label
_atom_site_aniso_U_11
_atom_site_aniso_U_22
_atom_site_aniso_U_33
_atom_site_aniso_U_12
_atom_site_aniso_U_13
_atom_site_aniso_U_23
C1 0.0573(13) 0.0655(12) 0.0769(15) 0.0007(11) 0.0264(11) -0.0052(11)
C2 0.0520(11) 0.0482(10) 0.0563(11) -0.0013(9) 0.0139(9) 0.0025(9)
C3 0.0451(10) 0.0444(10) 0.0538(11) 0.0029(8) 0.0114(8) 0.0026(8)
C4 0.0514(11) 0.0451(10) 0.0611(12) 0.0034(9) 0.0154(9) 0.0030(9)
C5 0.0612(12) 0.0552(11) 0.0809(15) -0.0014(10) 0.0243(11) -0.0128(10)
C6 0.0547(13) 0.0601(13) 0.0678(14) -0.0045(11) 0.0150(10) 0.0008(11)
C7 0.112(2) 0.0680(14) 0.178(3) -0.0309(14) 0.078(2) -0.0002(17)
C8 0.460(8) 0.151(3) 0.270(6) -0.108(4) 0.289(6) -0.023(3)
C9 0.0551(11) 0.0477(10) 0.0594(13) -0.0071(9) 0.0205(10) -0.0030(9)
C10 0.0690(13) 0.0769(13) 0.0612(14) 0.0009(11) 0.0244(11) 0.0017(11)
C11 0.1040(18) 0.0914(16) 0.0651(16) -0.0094(15) 0.0329(13) 0.0038(13)
C12 0.136(2) 0.0823(16) 0.094(2) -0.0037(17) 0.0707(19) -0.0059(15)
C13 0.1072(19) 0.0830(15) 0.106(2) 0.0188(14) 0.0606(17) -0.0007(16)
C14 0.0782(14) 0.0709(13) 0.0797(16) 0.0135(12) 0.0350(12) -0.0014(12)
C15 0.0521(11) 0.0426(10) 0.0593(12) -0.0023(9) 0.0182(10) -0.0046(9)
C16 0.0681(14) 0.0692(12) 0.0725(15) -0.0103(11) 0.0256(11) 0.0051(11)
C17 0.0874(18) 0.0887(16) 0.100(2) -0.0273(14) 0.0499(15) -0.0109(15)
C18 0.0583(14) 0.0838(15) 0.104(2) -0.0127(12) 0.0314(15) -0.0300(15)
C19 0.0606(14) 0.0659(12) 0.0816(15) 0.0022(11) 0.0124(12) -0.0103(12)
C20 0.0557(12) 0.0570(11) 0.0691(14) -0.0032(10) 0.0126(10) 0.0010(10)
O1 0.0867(12) 0.1232(13) 0.1423(16) -0.0258(10) 0.0702(11) -0.0533(11)
O2 0.0727(10) 0.0656(9) 0.1337(15) -0.0009(8) 0.0113(9) 0.0322(9)
O3 0.0626(9) 0.0668(8) 0.1157(13) -0.0089(7) 0.0388(8) 0.0037(8)

loop_
_atom_type_symbol
_atom_type_description
_atom_type_scat_dispersion_real
_atom_type_scat_dispersion_imag
_atom_type_scat_source
C C 0.0033 0.0016 'International Tables Vol C Tables 4.2.6.8 and 6.1.1.4'
H H 0.0000 0.0000 'International Tables Vol C Tables 4.2.6.8 and 6.1.1.4'
O O 0.0106 0.0060 'International Tables Vol C Tables 4.2.6.8 and 6.1.1.4'

loop_
_geom_angle_atom_site_label_1
_geom_angle_atom_site_label_2
_geom_angle_atom_site_label_3
_geom_angle_site_symmetry_1
_geom_angle_site_symmetry_3
_geom_angle
_geom_angle_publ_flag
O1 C1 C5 . . 126.14(19) ?
O1 C1 C2 . . 125.13(18) ?
C5 C1 C2 . . 108.73(17) ?
C6 C2 C3 . . 115.64(15) ?
C6 C2 C1 . . 111.23(16) ?
C3 C2 C1 . . 104.83(14) ?
C6 C2 H2 . . 108.3 ?
C3 C2 H2 . . 108.3 ?
C1 C2 H2 . . 108.3 ?
C9 C3 C2 . . 115.86(14) ?
C9 C3 C4 . . 114.09(15) ?
C2 C3 C4 . . 103.23(13) ?
C9 C3 H3 . . 107.7 ?
C2 C3 H3 . . 107.7 ?
C4 C3 H3 . . 107.7 ?
C15 C4 C5 . . 114.81(15) ?
C15 C4 C3 . . 114.83(13) ?
C5 C4 C3 . . 103.44(14) ?
C15 C4 H4 . . 107.8 ?
C5 C4 H4 . . 107.8 ?
C3 C4 H4 . . 107.8 ?
C1 C5 C4 . . 105.42(16) ?
C1 C5 H5A . . 110.7 ?
C4 C5 H5A . . 110.7 ?
C1 C5 H5B . . 110.7 ?
C4 C5 H5B . . 110.7 ?
H5A C5 H5B . . 108.8 ?
O2 C6 O3 . . 123.72(18) ?
O2 C6 C2 . . 124.42(17) ?
O3 C6 C2 . . 111.86(17) ?
C8 C7 O3 . . 112.1(2) ?
C8 C7 H7A . . 109.2 ?
O3 C7 H7A . . 109.2 ?
C8 C7 H7B . . 109.2 ?
O3 C7 H7B . . 109.2 ?
H7A C7 H7B . . 107.9 ?
C7 C8 H8A . . 109.5 ?
C7 C8 H8B . . 109.5 ?
H8A C8 H8B . . 109.5 ?
C7 C8 H8C . . 109.5 ?
H8A C8 H8C . . 109.5 ?
H8B C8 H8C . . 109.5 ?
C14 C9 C10 . . 117.8(2) ?
C14 C9 C3 . . 120.56(17) ?
C10 C9 C3 . . 121.67(17) ?
C9 C10 C11 . . 121.1(2) ?
C9 C10 H10 . . 119.5 ?
C11 C10 H10 . . 119.5 ?
C12 C11 C10 . . 120.2(2) ?
C12 C11 H11 . . 119.9 ?
C10 C11 H11 . . 119.9 ?
C13 C12 C11 . . 119.6(2) ?
C13 C12 H12 . . 120.2 ?
C11 C12 H12 . . 120.2 ?
C12 C13 C14 . . 120.8(2) ?
C12 C13 H13 . . 119.6 ?
C14 C13 H13 . . 119.6 ?
C9 C14 C13 . . 120.6(2) ?
C9 C14 H14 . . 119.7 ?
C13 C14 H14 . . 119.7 ?
C16 C15 C20 . . 117.59(17) ?
C16 C15 C4 . . 120.89(16) ?
C20 C15 C4 . . 121.51(17) ?
C15 C16 C17 . . 121.2(2) ?
C15 C16 H16 . . 119.4 ?
C17 C16 H16 . . 119.4 ?
C18 C17 C16 . . 120.0(2) ?
C18 C17 H17 . . 120.0 ?
C16 C17 H17 . . 120.0 ?
C19 C18 C17 . . 119.6(2) ?
C19 C18 H18 . . 120.2 ?
C17 C18 H18 . . 120.2 ?
C18 C19 C20 . . 120.3(2) ?
C18 C19 H19 . . 119.8 ?
C20 C19 H19 . . 119.8 ?
C19 C20 C15 . . 121.2(2) ?
C19 C20 H20 . . 119.4 ?
C15 C20 H20 . . 119.4 ?
C6 O3 C7 . . 117.20(17) ?

loop_
_geom_bond_atom_site_label_1
_geom_bond_atom_site_label_2
_geom_bond_site_symmetry_2
_geom_bond_distance
_geom_bond_publ_flag
C1 O1 . 1.198(2) ?
C1 C5 . 1.495(2) ?
C1 C2 . 1.527(3) ?
C2 C6 . 1.493(2) ?
C2 C3 . 1.526(2) ?
C2 H2 . 0.9800 ?
C3 C9 . 1.509(2) ?
C3 C4 . 1.552(2) ?
C3 H3 . 0.9800 ?
C4 C15 . 1.511(2) ?
C4 C5 . 1.525(3) ?
C4 H4 . 0.9800 ?
C5 H5A . 0.9700 ?
C5 H5B . 0.9700 ?
C6 O2 . 1.191(2) ?
C6 O3 . 1.335(2) ?
C7 C8 . 1.344(4) ?
C7 O3 . 1.465(2) ?
C7 H7A . 0.9700 ?
C7 H7B . 0.9700 ?
C8 H8A . 0.9600 ?
C8 H8B . 0.9600 ?
C8 H8C . 0.9600 ?
C9 C14 . 1.379(2) ?
C9 C10 . 1.380(3) ?
C10 C11 . 1.383(3) ?
C10 H10 . 0.9300 ?
C11 C12 . 1.363(3) ?
C11 H11 . 0.9300 ?
C12 C13 . 1.356(3) ?
C12 H12 . 0.9300 ?
C13 C14 . 1.384(3) ?
C13 H13 . 0.9300 ?
C14 H14 . 0.9300 ?
C15 C16 . 1.373(3) ?
C15 C20 . 1.388(2) ?
C16 C17 . 1.381(3) ?
C16 H16 . 0.9300 ?
C17 C18 . 1.369(3) ?
C17 H17 . 0.9300 ?
C18 C19 . 1.364(3) ?
C18 H18 . 0.9300 ?
C19 C20 . 1.368(3) ?
C19 H19 . 0.9300 ?
C20 H20 . 0.9300 ?

loop_
_cod_related_entry_id
_cod_related_entry_database
_cod_related_entry_code
1 ChemSpider 218494
